data_1560392
loop_
_publ_author_name
'Solodovnikov, Sergey F.'
'Solodovnikova, Zoya A.'
'Zolotova, Evgeniya S.'
'Yudin, Vasiliy N.'
'Gulyaeva, Oksana A.'
'Tushinova, Yunna L.'
'Kuchumov, Boris M.'

_publ_section_title
;
 Nonstoichiometry in the systems Na2MoO4--MMoO4 (M = Co, Cd), crystal
 structures of Na3.36Co1.32(MoO4)3, Na3.13Mn1.43(MoO4)3 and
 Na3.72Cd1.14(MoO4)3, crystal chemistry, compositions and ionic
 conductivity of alluaudite-type double molybdates and tungstates
;
_journal_name_full 'Journal of Solid State Chemistry'
_journal_page_first 121
_journal_page_last 128
_journal_paper_doi 10.1016/j.jssc.2017.05.031
_journal_volume 253
_journal_year 2017
_chemical_formula_sum 'Co1.32 Mo3 Na3.36 O12'
_chemical_formula_weight 634.84
_space_group_IT_number 15
_space_group_name_Hall '-C 2yc'
_space_group_name_H-M_alt 'C 1 2/c 1'
_symmetry_cell_setting monoclinic
_symmetry_space_group_name_Hall '-C 2yc'
_symmetry_space_group_name_H-M 'C 1 2/c 1'
_atom_sites_solution_hydrogens none
_atom_sites_solution_primary direct
_atom_sites_solution_secondary difmap
_cell_angle_alpha 90.00
_cell_angle_beta 112.1270(10)
_cell_angle_gamma 90.00
_cell_formula_units_Z 4
_cell_length_a 12.6381(3)
_cell_length_b 13.4888(4)
_cell_length_c 7.1244(2)
_cell_measurement_reflns_used 6883
_cell_measurement_temperature 296(2)
_cell_measurement_theta_max 29.61
_cell_measurement_theta_min 1.42
_cell_volume 1125.07(5)
_computing_cell_refinement 'SAINT (Bruker, 2004)'
_computing_data_collection 'APEX2 (Bruker, 2004)'
_computing_data_reduction 'SAINT (Bruker, 2004)'
_computing_structure_refinement 'SHELXL-97 (Sheldrick, 1997)'
_computing_structure_solution 'SHELXS-97 (Sheldrick, 1990)'
_diffrn_ambient_temperature 296(2)
_diffrn_measured_fraction_theta_full 0.994
_diffrn_measured_fraction_theta_max 0.994
_diffrn_measurement_device_type 'Bruker Nonius X8Apex CCD diffractometer'
_diffrn_measurement_method '/f scans, frame data integration'
_diffrn_radiation_monochromator graphite
_diffrn_radiation_source 'fine-focus sealed tube'
_diffrn_radiation_type MoK\a
_diffrn_radiation_wavelength 0.71073
_diffrn_reflns_av_R_equivalents 0.0179
_diffrn_reflns_av_sigmaI/netI 0.0210
_diffrn_reflns_limit_h_max 20
_diffrn_reflns_limit_h_min -10
_diffrn_reflns_limit_k_max 22
_diffrn_reflns_limit_k_min -20
_diffrn_reflns_limit_l_max 11
_diffrn_reflns_limit_l_min -11
_diffrn_reflns_number 6883
_diffrn_reflns_theta_full 35.87
_diffrn_reflns_theta_max 35.87
_diffrn_reflns_theta_min 2.30
_diffrn_standards_decay_% 0
_diffrn_standards_number 0
_exptl_absorpt_coefficient_mu 5.358
_exptl_absorpt_correction_T_max 0.807
_exptl_absorpt_correction_T_min 0.687
_exptl_absorpt_correction_type multi-scan
_exptl_absorpt_process_details 'SADABS (Bruker, 2005)'
_exptl_crystal_colour blue
_exptl_crystal_density_diffrn 3.748
_exptl_crystal_density_method 'not measured'
_exptl_crystal_description prism
_exptl_crystal_F_000 1178.4
_exptl_crystal_size_max 0.08
_exptl_crystal_size_mid 0.06
_exptl_crystal_size_min 0.04
_refine_diff_density_max 1.017
_refine_diff_density_min -1.334
_refine_diff_density_rms 0.129
_refine_ls_extinction_coef 0.00075(8)
_refine_ls_extinction_expression Fc^*^=kFc[1+0.001xFc^2^\l^3^/sin(2\q)]^-1/4^
_refine_ls_extinction_method SHELXL
_refine_ls_goodness_of_fit_ref 1.065
_refine_ls_hydrogen_treatment none
_refine_ls_matrix_type full
_refine_ls_number_parameters 98
_refine_ls_number_reflns 2629
_refine_ls_number_restraints 1
_refine_ls_restrained_S_all 1.065
_refine_ls_R_factor_all 0.0265
_refine_ls_R_factor_gt 0.0207
_refine_ls_shift/su_max 0.002
_refine_ls_shift/su_mean 0.000
_refine_ls_structure_factor_coef Fsqd
_refine_ls_weighting_details 'calc w=1/[\s^2^(Fo^2^)+(0.0154P)^2^+2.9779P] where P=(Fo^2^+2Fc^2^)/3'
_refine_ls_weighting_scheme calc
_refine_ls_wR_factor_gt 0.0458
_refine_ls_wR_factor_ref 0.0474
_reflns_number_gt 2310
_reflns_number_total 2644
_reflns_threshold_expression >2sigma(I)
_cod_data_source_file mmc2.CIF
_cod_data_source_block Na3.36Co1.32Mo3O12
_cod_original_sg_symbol_H-M 'C 2/c'
_cod_database_code 1560392
_exptl_crystal_f_000' 1160.39
_exptl_absorpt_correction_t_min' 0.645

loop_
_symmetry_equiv_pos_as_xyz
'x, y, z'
'-x, y, -z+1/2'
'x+1/2, y+1/2, z'
'-x+1/2, y+1/2, -z+1/2'
'-x, -y, -z'
'x, -y, z-1/2'
'-x+1/2, -y+1/2, -z'
'x+1/2, -y+1/2, z-1/2'

loop_
_atom_site_label
_atom_site_type_symbol
_atom_site_fract_x
_atom_site_fract_y
_atom_site_fract_z
_atom_site_U_iso_or_equiv
_atom_site_adp_type
_atom_site_occupancy
_atom_site_symmetry_multiplicity
_atom_site_calc_flag
_atom_site_refinement_flags
_atom_site_disorder_assembly
_atom_site_disorder_group
Mo1 Mo 0.0000 0.785507(18) 0.2500 0.01816(6) Uani 1 2 d S . .
Mo2 Mo 0.231978(14) 0.608572(13) 0.12388(2) 0.01774(5) Uani 1 1 d . . .
Co1 Co 0.28801(3) 0.83920(3) 0.37723(5) 0.01540(9) Uani 0.6597(11) 1 d P . .
Na4 Na 0.28801(3) 0.83920(3) 0.37723(5) 0.01540(9) Uani 0.34 1 d P . .
Na1 Na 0.0000 0.0000 0.0000 0.0356(5) Uani 0.962(5) 2 d SP . .
Na2 Na 0.0000 0.23390(10) 0.2500 0.0236(2) Uani 1 2 d S . .
Na3 Na 0.0000 0.5044(3) 0.2500 0.0671(11) Uani 0.719(5) 2 d SP . .
O1 O 0.17192(14) 0.32970(13) 0.3892(2) 0.0273(3) Uani 1 1 d . . .
O2 O 0.12350(14) 0.08614(13) 0.3173(3) 0.0285(3) Uani 1 1 d . . .
O3 O 0.39146(17) 0.36784(14) 0.2492(3) 0.0378(4) Uani 1 1 d . . .
O4 O 0.28085(15) 0.18062(15) 0.1753(2) 0.0310(4) Uani 1 1 d . . .
O5 O 0.04146(14) 0.71213(12) 0.4723(2) 0.0242(3) Uani 1 1 d . . .
O6 O 0.16059(19) 0.49418(15) 0.1030(3) 0.0408(5) Uani 1 1 d . . .

loop_
_atom_site_aniso_label
_atom_site_aniso_U_11
_atom_site_aniso_U_22
_atom_site_aniso_U_33
_atom_site_aniso_U_23
_atom_site_aniso_U_13
_atom_site_aniso_U_12
Mo1 0.02437(11) 0.01574(10) 0.01101(9) 0.000 0.00283(8) 0.000
Mo2 0.01737(7) 0.02235(8) 0.01179(7) 0.00057(5) 0.00356(5) -0.00306(6)
Co1 0.01478(14) 0.01947(16) 0.01171(14) 0.00132(11) 0.00471(11) -0.00123(11)
Na4 0.01478(14) 0.01947(16) 0.01171(14) 0.00132(11) 0.00471(11) -0.00123(11)
Na1 0.0476(10) 0.0210(7) 0.0253(7) 0.0012(5) -0.0010(6) -0.0011(6)
Na2 0.0202(5) 0.0311(7) 0.0222(6) 0.000 0.0113(5) 0.000
Na3 0.0244(12) 0.121(3) 0.0472(16) 0.000 0.0040(11) 0.000
O1 0.0299(8) 0.0290(8) 0.0181(7) -0.0015(6) 0.0034(6) -0.0070(6)
O2 0.0224(7) 0.0256(8) 0.0351(9) -0.0046(7) 0.0081(6) -0.0021(6)
O3 0.0403(10) 0.0265(9) 0.0356(10) -0.0090(7) 0.0017(8) 0.0072(8)
O4 0.0310(8) 0.0438(10) 0.0188(7) 0.0041(7) 0.0099(6) 0.0011(7)
O5 0.0268(7) 0.0312(8) 0.0157(6) 0.0057(6) 0.0091(5) 0.0029(6)
O6 0.0420(11) 0.0388(10) 0.0374(10) 0.0052(8) 0.0103(8) -0.0190(9)

loop_
_atom_type_symbol
_atom_type_description
_atom_type_scat_dispersion_real
_atom_type_scat_dispersion_imag
_atom_type_scat_source
O O 0.0106 0.0060 'International Tables Vol C Tables 4.2.6.8 and 6.1.1.4'
Na Na 0.0362 0.0249 'International Tables Vol C Tables 4.2.6.8 and 6.1.1.4'
Co Co 0.3494 0.9721 'International Tables Vol C Tables 4.2.6.8 and 6.1.1.4'
Mo Mo -1.6832 0.6857 'International Tables Vol C Tables 4.2.6.8 and 6.1.1.4'

loop_
_geom_angle_atom_site_label_1
_geom_angle_atom_site_label_2
_geom_angle_atom_site_label_3
_geom_angle
_geom_angle_site_symmetry_1
_geom_angle_site_symmetry_3
O3 Mo1 O3 101.92(14) 4 3_455
O3 Mo1 O5 108.82(9) 4 2
O3 Mo1 O5 112.42(8) 3_455 2
O3 Mo1 O5 112.42(8) 4 .
O3 Mo1 O5 108.82(9) 3_455 .
O5 Mo1 O5 112.05(11) 2 .
O2 Mo2 O1 110.39(8) 4 6_565
O2 Mo2 O6 108.98(10) 4 .
O1 Mo2 O6 108.00(9) 6_565 .
O2 Mo2 O4 107.79(8) 4 4
O1 Mo2 O4 111.47(8) 6_565 4
O6 Mo2 O4 110.20(10) . 4
O5 Co1 O3 169.57(7) 7_566 4
O5 Co1 O1 83.95(6) 7_566 4
O3 Co1 O1 101.81(7) 4 4
O5 Co1 O4 82.81(6) 7_566 6_566
O3 Co1 O4 90.34(7) 4 6_566
O1 Co1 O4 165.22(7) 4 6_566
O5 Co1 O6 93.37(7) 7_566 4
O3 Co1 O6 95.57(7) 4 4
O1 Co1 O6 87.16(7) 4 4
O4 Co1 O6 100.13(8) 6_566 4
O5 Co1 O4 91.65(7) 7_566 4
O3 Co1 O4 79.75(7) 4 4
O1 Co1 O4 90.09(6) 4 4
O4 Co1 O4 83.77(7) 6_566 4
O6 Co1 O4 173.98(7) 4 4
O2 Na1 O2 180.00(9) . 5
O2 Na1 O3 107.40(6) . 8_455
O2 Na1 O3 72.60(6) 5 8_455
O2 Na1 O3 72.60(6) . 4_545
O2 Na1 O3 107.40(6) 5 4_545
O3 Na1 O3 180.00(6) 8_455 4_545
O2 Na1 O2 111.47(7) . 6
O2 Na1 O2 68.53(7) 5 6
O3 Na1 O2 103.02(6) 8_455 6
O3 Na1 O2 76.98(6) 4_545 6
O2 Na1 O2 68.53(7) . 2
O2 Na1 O2 111.47(7) 5 2
O3 Na1 O2 76.98(6) 8_455 2
O3 Na1 O2 103.02(6) 4_545 2
O2 Na1 O2 180.00(6) 6 2
O2 Na1 O3 90.54(5) . 3_445
O2 Na1 O3 89.46(5) 5 3_445
O3 Na1 O3 123.90(8) 8_455 3_445
O3 Na1 O3 56.10(8) 4_545 3_445
O2 Na1 O3 119.22(5) 6 3_445
O2 Na1 O3 60.78(5) 2 3_445
O2 Na1 O3 89.46(5) . 7
O2 Na1 O3 90.54(5) 5 7
O3 Na1 O3 56.10(8) 8_455 7
O3 Na1 O3 123.90(8) 4_545 7
O2 Na1 O3 60.78(5) 6 7
O2 Na1 O3 119.22(5) 2 7
O3 Na1 O3 180.00(9) 3_445 7
O5 Na2 O5 143.83(10) 5_566 6_565
O5 Na2 O1 86.52(6) 5_566 .
O5 Na2 O1 74.10(6) 6_565 .
O5 Na2 O1 74.10(6) 5_566 2
O5 Na2 O1 86.52(6) 6_565 2
O1 Na2 O1 114.79(10) . 2
O5 Na2 O2 95.10(6) 5_566 2
O5 Na2 O2 114.40(6) 6_565 2
O1 Na2 O2 157.66(7) . 2
O1 Na2 O2 86.94(6) 2 2
O5 Na2 O2 114.40(6) 5_566 .
O5 Na2 O2 95.10(6) 6_565 .
O1 Na2 O2 86.94(6) . .
O1 Na2 O2 157.66(7) 2 .
O2 Na2 O2 72.07(9) 2 .
O6 Na3 O6 179.2(2) 6_566 5_565
O6 Na3 O6 93.12(7) 6_566 2
O6 Na3 O6 86.92(7) 5_565 2
O6 Na3 O6 86.92(7) 6_566 .
O6 Na3 O6 93.12(7) 5_565 .
O6 Na3 O6 173.9(2) 2 .
O6 Na3 O1 121.21(13) 6_566 2
O6 Na3 O1 59.53(7) 5_565 2
O6 Na3 O1 62.12(7) 2 2
O6 Na3 O1 112.79(12) . 2
O6 Na3 O1 59.53(7) 6_566 .
O6 Na3 O1 121.21(13) 5_565 .
O6 Na3 O1 112.79(12) 2 .
O6 Na3 O1 62.12(7) . .
O1 Na3 O1 81.20(12) 2 .
O6 Na3 O5 65.33(8) 6_566 .
O6 Na3 O5 113.86(13) 5_565 .
O6 Na3 O5 81.58(9) 2 .
O6 Na3 O5 103.90(11) . .
O1 Na3 O5 142.79(5) 2 .
O1 Na3 O5 123.26(4) . .
O6 Na3 O5 113.86(13) 6_566 2
O6 Na3 O5 65.33(8) 5_565 2
O6 Na3 O5 103.90(11) 2 2
O6 Na3 O5 81.58(9) . 2
O1 Na3 O5 123.26(4) 2 2
O1 Na3 O5 142.79(5) . 2
O5 Na3 O5 55.33(9) . 2
O6 Na3 O4 64.04(8) 6_566 4
O6 Na3 O4 115.34(10) 5_565 4
O6 Na3 O4 131.13(12) 2 4
O6 Na3 O4 54.09(7) . 4
O1 Na3 O4 166.69(7) 2 4
O1 Na3 O4 92.75(4) . 4
O5 Na3 O4 49.94(6) . 4
O5 Na3 O4 56.81(7) 2 4
O6 Na3 O4 115.34(10) 6_566 3_455
O6 Na3 O4 64.04(8) 5_565 3_455
O6 Na3 O4 54.09(7) 2 3_455
O6 Na3 O4 131.13(12) . 3_455
O1 Na3 O4 92.75(4) 2 3_455
O1 Na3 O4 166.69(7) . 3_455
O5 Na3 O4 56.81(7) . 3_455
O5 Na3 O4 49.94(6) 2 3_455
O4 Na3 O4 95.49(12) 4 3_455
Mo2 O1 Na4 130.55(9) 6_566 4_545
Mo2 O1 Co1 130.55(9) 6_566 4_545
Na4 O1 Co1 0.000(4) 4_545 4_545
Mo2 O1 Na2 130.24(9) 6_566 .
Na4 O1 Na2 98.36(6) 4_545 .
Co1 O1 Na2 98.36(6) 4_545 .
Mo2 O1 Na3 86.79(7) 6_566 .
Na4 O1 Na3 92.41(6) 4_545 .
Co1 O1 Na3 92.41(6) 4_545 .
Na2 O1 Na3 82.01(7) . .
Mo2 O2 Na2 115.89(8) 4_545 .
Mo2 O2 Na1 122.70(9) 4_545 .
Na2 O2 Na1 93.78(6) . .
Mo2 O2 Na1 135.87(9) 4_545 2
Na2 O2 Na1 90.18(6) . 2
Na1 O2 Na1 87.57(5) . 2
Mo1 O3 Na4 126.04(10) 3_545 4_545
Mo1 O3 Co1 126.04(10) 3_545 4_545
Na4 O3 Co1 0.00(2) 4_545 4_545
Mo1 O3 Na1 103.13(9) 3_545 4
Na4 O3 Na1 129.20(9) 4_545 4
Co1 O3 Na1 129.20(9) 4_545 4
Mo1 O3 Na1 81.70(8) 3_545 3
Na4 O3 Na1 118.69(8) 4_545 3
Co1 O3 Na1 118.69(8) 4_545 3
Na1 O3 Na1 76.44(5) 4 3
Mo1 O3 Na2 75.50(6) 3_545 7_556
Na4 O3 Na2 107.36(8) 4_545 7_556
Co1 O3 Na2 107.36(8) 4_545 7_556
Na1 O3 Na2 70.37(5) 4 7_556
Na1 O3 Na2 133.62(6) 3 7_556
Mo2 O4 Na4 139.85(11) 4_545 6_565
Mo2 O4 Co1 139.85(11) 4_545 6_565
Na4 O4 Co1 0.000(16) 6_565 6_565
Mo2 O4 Co1 119.74(9) 4_545 4_545
Na4 O4 Co1 96.23(7) 6_565 4_545
Co1 O4 Co1 96.23(7) 6_565 4_545
Mo2 O4 Na4 119.74(9) 4_545 4_545
Na4 O4 Na4 96.23(7) 6_565 4_545
Co1 O4 Na4 96.23(7) 6_565 4_545
Co1 O4 Na4 0.000(17) 4_545 4_545
Mo2 O4 Na3 79.39(7) 4_545 3_545
Na4 O4 Na3 75.29(5) 6_565 3_545
Co1 O4 Na3 75.29(5) 6_565 3_545
Co1 O4 Na3 151.90(9) 4_545 3_545
Na4 O4 Na3 151.90(9) 4_545 3_545
Mo1 O5 Na4 122.31(8) . 7_566
Mo1 O5 Co1 122.31(8) . 7_566
Na4 O5 Co1 0.00(3) 7_566 7_566
Mo1 O5 Na2 119.73(9) . 5_566
Na4 O5 Na2 100.46(6) 7_566 5_566
Co1 O5 Na2 100.46(6) 7_566 5_566
Mo1 O5 Na3 96.31(7) . .
Na4 O5 Na3 84.81(5) 7_566 .
Co1 O5 Na3 84.81(5) 7_566 .
Na2 O5 Na3 130.52(7) 5_566 .
Mo2 O6 Na4 134.67(12) . 4_545
Mo2 O6 Co1 134.67(12) . 4_545
Na4 O6 Co1 0.000(5) 4_545 4_545
Mo2 O6 Na3 105.45(12) . 5_565
Na4 O6 Na3 100.18(12) 4_545 5_565
Co1 O6 Na3 100.18(12) 4_545 5_565
Mo2 O6 Na3 111.66(14) . .
Na4 O6 Na3 106.41(11) 4_545 .
Co1 O6 Na3 106.41(11) 4_545 .
Na3 O6 Na3 86.88(7) 5_565 .

loop_
_geom_bond_atom_site_label_1
_geom_bond_atom_site_label_2
_geom_bond_distance
_geom_bond_site_symmetry_2
Mo1 O3 1.7634(19) 4
Mo1 O3 1.7634(19) 3_455
Mo1 O5 1.7711(15) 2
Mo1 O5 1.7711(15) .
Mo2 O2 1.7397(17) 4
Mo2 O1 1.7631(16) 6_565
Mo2 O6 1.7652(19) .
Mo2 O4 1.7869(17) 4
Co1 O5 2.1291(17) 7_566
Co1 O3 2.137(2) 4
Co1 O1 2.1449(17) 4
Co1 O4 2.1755(16) 6_566
Co1 O6 2.178(2) 4
Co1 O4 2.286(2) 4
Na1 O2 2.4979(17) .
Na1 O2 2.4979(17) 5
Na1 O3 2.5309(18) 8_455
Na1 O3 2.5309(18) 4_545
Na1 O2 2.6477(18) 6
Na1 O2 2.6477(18) 2
Na1 O3 3.170(2) 3_445
Na1 O3 3.170(2) 7
Na2 O5 2.3454(16) 5_566
Na2 O5 2.3454(16) 6_565
Na2 O1 2.3981(18) .
Na2 O1 2.3981(18) 2
Na2 O2 2.465(2) 2
Na2 O2 2.465(2) .
Na3 O6 2.569(2) 6_566
Na3 O6 2.569(2) 5_565
Na3 O6 2.615(2) 2
Na3 O6 2.615(2) .
Na3 O1 3.104(4) 2
Na3 O1 3.104(4) .
Na3 O5 3.163(4) .
Na3 O5 3.163(4) 2
Na3 O4 3.534(3) 4
Na3 O4 3.534(3) 3_455
O1 Mo2 1.7631(16) 6_566
O1 Na4 2.1449(17) 4_545
O1 Co1 2.1449(17) 4_545
O2 Mo2 1.7397(17) 4_545
O2 Na1 2.6477(18) 2
O3 Mo1 1.7634(19) 3_545
O3 Na4 2.137(2) 4_545
O3 Co1 2.137(2) 4_545
O3 Na1 2.5309(18) 4
O3 Na1 3.170(2) 3
O3 Na2 3.579(2) 7_556
O4 Mo2 1.7869(17) 4_545
O4 Na4 2.1755(16) 6_565
O4 Co1 2.1755(16) 6_565
O4 Co1 2.286(2) 4_545
O4 Na4 2.286(2) 4_545
O4 Na3 3.534(3) 3_545
O5 Na4 2.1291(17) 7_566
O5 Co1 2.1291(17) 7_566
O5 Na2 2.3454(16) 5_566
O6 Na4 2.178(2) 4_545
O6 Co1 2.178(2) 4_545
O6 Na3 2.569(2) 5_565
